data_4505311
loop_
_publ_author_name
'Brewer, Jason T.'
'Parkin, Sean'
'Grossman, Robert B.'

_publ_section_title
;
 A Systematic Study of the Relationship between Molecular and Crystal
 Structure among 3,5-Diazabicyclo[2.2.2]octane-2,6-diones
;
_journal_issue 3
_journal_name_full 'Crystal Growth &amp; Design'
_journal_page_first 591
_journal_paper_doi 10.1021/cg0341609
_journal_volume 4
_journal_year 2004
_chemical_formula_sum 'C12 H12 N2 O2'
_chemical_formula_weight 216.24
_chemical_name_systematic
; 
 ? 
;
_space_group_IT_number 2
_symmetry_cell_setting triclinic
_symmetry_space_group_name_Hall '-P 1'
_symmetry_space_group_name_H-M 'P -1'
_atom_sites_solution_hydrogens geom
_atom_sites_solution_primary direct
_atom_sites_solution_secondary difmap
_audit_creation_method SHELXL-97
_cell_angle_alpha 104.6480(9)
_cell_angle_beta 103.7130(9)
_cell_angle_gamma 91.7510(9)
_cell_formula_units_Z 2
_cell_length_a 6.92500(10)
_cell_length_b 7.7000(2)
_cell_length_c 10.4730(2)
_cell_measurement_reflns_used 2360
_cell_measurement_temperature 90.0(2)
_cell_measurement_theta_max 27.48
_cell_measurement_theta_min 1.00
_cell_volume 522.456(19)
_computing_cell_refinement 'SCALEPACK (Otwinowski & Minor, 1997)'
_computing_data_collection 'COLLECT (Nonius, 1998)'
_computing_data_reduction 'DENZO-SMN (Otwinowski & Minor, 1997)'
_computing_molecular_graphics 'XP in Siemens SHELXTL (Sheldrick, 1994)'
_computing_publication_material
;
SHELX97-2 (Sheldrick, 1997) and local procedures
;
_computing_structure_refinement 'SHELXL-97 (Sheldrick, 1997)'
_computing_structure_solution 'SHELXS-97 (Sheldrick, 1990)'
_diffrn_ambient_temperature 90.0(2)
_diffrn_detector_area_resol_mean 18
_diffrn_measured_fraction_theta_full 0.997
_diffrn_measured_fraction_theta_max 0.997
_diffrn_measurement_device_type 'Nonius KappaCCD diffractometer'
_diffrn_measurement_method '\w scans at fixed \c = 55\%'
_diffrn_radiation_monochromator graphite
_diffrn_radiation_source 'fine-focus sealed tube'
_diffrn_radiation_type MoK\a
_diffrn_radiation_wavelength 0.71073
_diffrn_reflns_av_R_equivalents 0.0369
_diffrn_reflns_av_sigmaI/netI 0.0582
_diffrn_reflns_limit_h_max 8
_diffrn_reflns_limit_h_min -8
_diffrn_reflns_limit_k_max 9
_diffrn_reflns_limit_k_min -9
_diffrn_reflns_limit_l_max 13
_diffrn_reflns_limit_l_min -13
_diffrn_reflns_number 4715
_diffrn_reflns_theta_full 27.43
_diffrn_reflns_theta_max 27.43
_diffrn_reflns_theta_min 2.08
_diffrn_standards_decay_% <1
_exptl_absorpt_coefficient_mu 0.096
_exptl_absorpt_correction_T_max 0.9905
_exptl_absorpt_correction_T_min 0.9811
_exptl_absorpt_correction_type multi-scan
_exptl_absorpt_process_details 'Scalepack (Otwinowski & Minor, 1997)'
_exptl_crystal_colour colourless
_exptl_crystal_density_diffrn 1.375
_exptl_crystal_density_method 'not measured'
_exptl_crystal_description block
_exptl_crystal_F_000 228
_exptl_crystal_size_max 0.20
_exptl_crystal_size_mid 0.10
_exptl_crystal_size_min 0.10
_refine_diff_density_max 0.286
_refine_diff_density_min -0.232
_refine_diff_density_rms 0.051
_refine_ls_extinction_coef 0.011(6)
_refine_ls_extinction_expression Fc^*^=kFc[1+0.001xFc^2^\l^3^/sin(2\q)]^-1/4^
_refine_ls_extinction_method SHELXL
_refine_ls_goodness_of_fit_ref 1.017
_refine_ls_hydrogen_treatment mixed
_refine_ls_matrix_type full
_refine_ls_number_parameters 146
_refine_ls_number_reflns 2370
_refine_ls_number_restraints 0
_refine_ls_restrained_S_all 1.017
_refine_ls_R_factor_all 0.0762
_refine_ls_R_factor_gt 0.0430
_refine_ls_shift/su_max 0.000
_refine_ls_shift/su_mean 0.000
_refine_ls_structure_factor_coef Fsqd
_refine_ls_weighting_details 'calc w=1/[\s^2^(Fo^2^)+(0.0591P)^2^+0.0000P] where P=(Fo^2^+2Fc^2^)/3'
_refine_ls_weighting_scheme calc
_refine_ls_wR_factor_gt 0.0984
_refine_ls_wR_factor_ref 0.1120
_reflns_number_gt 1637
_reflns_number_total 2370
_reflns_threshold_expression >2\s(I)
_cod_data_source_file cg0341609si20030822_115801.cif
_cod_data_source_block 2c
_cod_original_cell_volume 522.456(18)
_cod_database_code 4505311

loop_
_symmetry_equiv_pos_as_xyz
'x, y, z'
'-x, -y, -z'

loop_
_atom_site_label
_atom_site_type_symbol
_atom_site_fract_x
_atom_site_fract_y
_atom_site_fract_z
_atom_site_U_iso_or_equiv
_atom_site_adp_type
_atom_site_occupancy
_atom_site_symmetry_multiplicity
_atom_site_calc_flag
_atom_site_refinement_flags
C1 C 0.4466(2) 0.45109(19) 0.15119(14) 0.0174(4) Uani 1 1 d .
H1 H 0.5307 0.5413 0.1287 0.021 Uiso 1 1 calc R
O2 O 0.59609(15) 0.60380(14) 0.38918(10) 0.0217(3) Uani 1 1 d .
C2 C 0.4830(2) 0.4794(2) 0.30353(15) 0.0177(3) Uani 1 1 d .
N3 N 0.37289(18) 0.35369(16) 0.33113(12) 0.0181(3) Uani 1 1 d .
H3 H 0.3763 0.3524 0.4154 0.022 Uiso 1 1 calc R
C4 C 0.2461(2) 0.21799(19) 0.21291(14) 0.0168(3) Uani 1 1 d .
N5 N 0.37774(17) 0.14164(16) 0.12502(12) 0.0172(3) Uani 1 1 d .
H5 H 0.3861 0.0248 0.0985 0.021 Uiso 1 1 calc R
O6 O 0.59415(15) 0.22060(13) 0.00945(10) 0.0205(3) Uani 1 1 d .
C6 C 0.4840(2) 0.26010(19) 0.08779(14) 0.0171(4) Uani 1 1 d .
C7 C 0.2199(2) 0.4633(2) 0.09494(16) 0.0199(4) Uani 1 1 d .
H7A H 0.1848 0.5855 0.1344 0.024 Uiso 1 1 calc R
H7B H 0.1878 0.4411 -0.0055 0.024 Uiso 1 1 calc R
C8 C 0.0986(2) 0.3216(2) 0.13289(15) 0.0201(4) Uani 1 1 d .
H8A H 0.0111 0.3817 0.1895 0.024 Uiso 1 1 calc R
H8B H 0.0135 0.2373 0.0493 0.024 Uiso 1 1 calc R
C9 C 0.1547(2) 0.07159(19) 0.25994(14) 0.0173(3) Uani 1 1 d .
C10 C -0.0505(2) 0.0283(2) 0.22729(15) 0.0206(4) Uani 1 1 d .
H10 H -0.1373 0.0894 0.1724 0.025 Uiso 1 1 calc R
C11 C -0.1292(2) -0.1045(2) 0.27489(16) 0.0237(4) Uani 1 1 d .
H11 H -0.2696 -0.1341 0.2516 0.028 Uiso 1 1 calc R
C12 C -0.0050(2) -0.1931(2) 0.35548(16) 0.0233(4) Uani 1 1 d .
H12 H -0.0595 -0.2823 0.3886 0.028 Uiso 1 1 calc R
C13 C 0.1994(2) -0.1511(2) 0.38772(15) 0.0218(4) Uani 1 1 d .
H13 H 0.2856 -0.2120 0.4430 0.026 Uiso 1 1 calc R
C14 C 0.2791(2) -0.0207(2) 0.33981(15) 0.0203(4) Uani 1 1 d .
H14 H 0.4198 0.0062 0.3616 0.024 Uiso 1 1 calc R

loop_
_atom_site_aniso_label
_atom_site_aniso_U_11
_atom_site_aniso_U_22
_atom_site_aniso_U_33
_atom_site_aniso_U_23
_atom_site_aniso_U_13
_atom_site_aniso_U_12
C1 0.0171(8) 0.0178(8) 0.0176(8) 0.0054(6) 0.0046(6) -0.0017(6)
O2 0.0220(6) 0.0218(6) 0.0185(6) 0.0027(5) 0.0041(5) -0.0057(5)
C2 0.0152(8) 0.0181(8) 0.0199(8) 0.0049(6) 0.0047(6) 0.0014(6)
N3 0.0207(7) 0.0197(7) 0.0135(6) 0.0042(5) 0.0043(5) -0.0027(5)
C4 0.0151(8) 0.0184(8) 0.0156(7) 0.0023(6) 0.0043(6) -0.0006(6)
N5 0.0191(7) 0.0147(6) 0.0191(7) 0.0041(5) 0.0075(6) 0.0009(5)
O6 0.0214(6) 0.0220(6) 0.0206(6) 0.0058(5) 0.0099(5) 0.0019(5)
C6 0.0152(8) 0.0206(8) 0.0141(7) 0.0061(6) -0.0003(6) 0.0012(6)
C7 0.0194(8) 0.0206(8) 0.0200(8) 0.0065(6) 0.0041(6) 0.0034(6)
C8 0.0181(8) 0.0217(8) 0.0199(8) 0.0051(7) 0.0042(7) 0.0002(6)
C9 0.0200(9) 0.0167(8) 0.0139(7) 0.0005(6) 0.0062(6) -0.0013(6)
C10 0.0197(9) 0.0228(8) 0.0178(8) 0.0036(7) 0.0039(7) 0.0002(7)
C11 0.0191(9) 0.0243(9) 0.0251(9) 0.0012(7) 0.0074(7) -0.0043(7)
C12 0.0281(9) 0.0187(8) 0.0259(9) 0.0049(7) 0.0137(7) -0.0021(7)
C13 0.0256(9) 0.0204(8) 0.0209(8) 0.0060(7) 0.0078(7) 0.0025(7)
C14 0.0176(8) 0.0206(8) 0.0219(8) 0.0039(7) 0.0061(7) -0.0007(6)

loop_
_atom_type_symbol
_atom_type_description
_atom_type_scat_dispersion_real
_atom_type_scat_dispersion_imag
_atom_type_scat_source
C C 0.0033 0.0016 'International Tables Vol C Tables 4.2.6.8 and 6.1.1.4'
H H 0.0000 0.0000 'International Tables Vol C Tables 4.2.6.8 and 6.1.1.4'
N N 0.0061 0.0033 'International Tables Vol C Tables 4.2.6.8 and 6.1.1.4'
O O 0.0106 0.0060 'International Tables Vol C Tables 4.2.6.8 and 6.1.1.4'

loop_
_geom_angle_atom_site_label_1
_geom_angle_atom_site_label_2
_geom_angle_atom_site_label_3
_geom_angle
C6 C1 C2 108.74(11)
C6 C1 C7 105.78(12)
C2 C1 C7 106.83(11)
C6 C1 H1 111.7
C2 C1 H1 111.7
C7 C1 H1 111.7
O2 C2 N3 125.48(14)
O2 C2 C1 123.85(13)
N3 C2 C1 110.66(12)
C2 N3 C4 116.49(12)
C2 N3 H3 121.8
C4 N3 H3 121.8
N3 C4 N5 106.44(11)
N3 C4 C9 110.09(11)
N5 C4 C9 110.43(11)
N3 C4 C8 106.51(12)
N5 C4 C8 106.65(11)
C9 C4 C8 116.20(12)
C6 N5 C4 116.38(12)
C6 N5 H5 121.8
C4 N5 H5 121.8
O6 C6 N5 125.41(14)
O6 C6 C1 123.81(13)
N5 C6 C1 110.76(12)
C8 C7 C1 109.27(11)
C8 C7 H7A 109.8
C1 C7 H7A 109.8
C8 C7 H7B 109.8
C1 C7 H7B 109.8
H7A C7 H7B 108.3
C4 C8 C7 108.20(12)
C4 C8 H8A 110.1
C7 C8 H8A 110.1
C4 C8 H8B 110.1
C7 C8 H8B 110.1
H8A C8 H8B 108.4
C10 C9 C14 118.87(14)
C10 C9 C4 121.79(13)
C14 C9 C4 119.33(13)
C9 C10 C11 120.14(14)
C9 C10 H10 119.9
C11 C10 H10 119.9
C12 C11 C10 120.52(15)
C12 C11 H11 119.7
C10 C11 H11 119.7
C11 C12 C13 119.56(15)
C11 C12 H12 120.2
C13 C12 H12 120.2
C12 C13 C14 120.32(15)
C12 C13 H13 119.8
C14 C13 H13 119.8
C13 C14 C9 120.58(14)
C13 C14 H14 119.7
C9 C14 H14 119.7

loop_
_geom_bond_atom_site_label_1
_geom_bond_atom_site_label_2
_geom_bond_distance
C1 C6 1.5104(19)
C1 C2 1.512(2)
C1 C7 1.556(2)
C1 H1 1.0000
O2 C2 1.2336(18)
C2 N3 1.3428(19)
N3 C4 1.4731(18)
N3 H3 0.8800
C4 N5 1.4767(18)
C4 C9 1.516(2)
C4 C8 1.538(2)
N5 C6 1.3417(18)
N5 H5 0.8800
O6 C6 1.2378(16)
C7 C8 1.542(2)
C7 H7A 0.9900
C7 H7B 0.9900
C8 H8A 0.9900
C8 H8B 0.9900
C9 C10 1.389(2)
C9 C14 1.394(2)
C10 C11 1.394(2)
C10 H10 0.9500
C11 C12 1.379(2)
C11 H11 0.9500
C12 C13 1.383(2)
C12 H12 0.9500
C13 C14 1.384(2)
C13 H13 0.9500
C14 H14 0.9500

loop_
_geom_torsion_atom_site_label_1
_geom_torsion_atom_site_label_2
_geom_torsion_atom_site_label_3
_geom_torsion_atom_site_label_4
_geom_torsion
C6 C1 C2 O2 126.78(15)
C7 C1 C2 O2 -119.47(15)
C6 C1 C2 N3 -54.44(16)
C7 C1 C2 N3 59.31(15)
O2 C2 N3 C4 179.42(13)
C1 C2 N3 C4 0.66(17)
C2 N3 C4 N5 52.33(16)
C2 N3 C4 C9 172.03(12)
C2 N3 C4 C8 -61.18(16)
N3 C4 N5 C6 -53.95(15)
C9 C4 N5 C6 -173.42(11)
C8 C4 N5 C6 59.48(15)
C4 N5 C6 O6 -176.29(13)
C4 N5 C6 C1 1.91(16)
C2 C1 C6 O6 -128.81(14)
C7 C1 C6 O6 116.76(15)
C2 C1 C6 N5 52.95(15)
C7 C1 C6 N5 -61.48(14)
C6 C1 C7 C8 58.31(15)
C2 C1 C7 C8 -57.44(15)
N3 C4 C8 C7 56.86(15)
N5 C4 C8 C7 -56.52(15)
C9 C4 C8 C7 179.90(12)
C1 C7 C8 C4 -0.15(16)
N3 C4 C9 C10 123.91(14)
N5 C4 C9 C10 -118.84(14)
C8 C4 C9 C10 2.8(2)
N3 C4 C9 C14 -55.13(17)
N5 C4 C9 C14 62.12(16)
C8 C4 C9 C14 -176.28(12)
C14 C9 C10 C11 0.4(2)
C4 C9 C10 C11 -178.61(14)
C9 C10 C11 C12 0.5(2)
C10 C11 C12 C13 -0.8(2)
C11 C12 C13 C14 0.2(2)
C12 C13 C14 C9 0.8(2)
C10 C9 C14 C13 -1.1(2)
C4 C9 C14 C13 177.99(14)
